data_7716817
loop_
_publ_author_name
'Edwards, Abigail'
'Elkins, Landon J.'
'Slebodnick, Carla'
'Wang, Jinglei'
'Zhang, Qiang'
'Makal, Tegan A.'

_publ_section_title
;
 Structural diversity and solvent-induced transformations of a
 copper-based metal-organic framework with highly aromatic ligands.
;
_journal_issue 34
_journal_name_full 'Dalton transactions (Cambridge, England : 2003)'
_journal_page_first 14496
_journal_page_last 14504
_journal_paper_doi 10.1039/d4dt02085e
_journal_volume 53
_journal_year 2024
_chemical_formula_moiety 'C44 H22 Cu2 O10, 5.5[C3H7NO]'
_chemical_formula_sum 'C60.5 H60.5 Cu2 N5.5 O15.5'
_chemical_formula_weight 1239.72
_space_group_crystal_system monoclinic
_space_group_IT_number 13
_space_group_name_Hall '-P 2yc'
_space_group_name_H-M_alt 'P 1 2/c 1'
_atom_sites_solution_hydrogens geom
_atom_sites_solution_primary dual
_audit_creation_date 2023-03-20
_audit_creation_method
;
Olex2 1.5
(compiled 2023.03.06 svn.rbb2c1857 for OlexSys, GUI svn.r6748)
;
_audit_update_record
;
2024-01-11 deposited with the CCDC.	2024-08-05 downloaded from the CCDC.
;
_cell_angle_alpha 90
_cell_angle_beta 107.262(2)
_cell_angle_gamma 90
_cell_formula_units_Z 4
_cell_length_a 19.1907(3)
_cell_length_b 14.79129(19)
_cell_length_c 22.8997(6)
_cell_measurement_reflns_used 35013
_cell_measurement_temperature 100.0(2)
_cell_measurement_theta_max 33.8230
_cell_measurement_theta_min 2.9660
_cell_volume 6207.4(2)
_computing_cell_refinement 'CrysAlisPro 1.171.42.71a (Rigaku OD, 2022)'
_computing_data_collection 'CrysAlisPro 1.171.42.71a (Rigaku OD, 2022)'
_computing_data_reduction 'CrysAlisPro 1.171.42.71a (Rigaku OD, 2022)'
_computing_molecular_graphics 'Olex2 1.5 (Dolomanov et al., 2009)'
_computing_publication_material 'Olex2 1.5 (Dolomanov et al., 2009)'
_computing_structure_refinement 'SHELXL 2018/3 (Sheldrick, 2015)'
_computing_structure_solution 'SHELXT (Sheldrick, 2015)'
_diffrn_ambient_environment N~2~
_diffrn_ambient_temperature 100.0(2)
_diffrn_detector 'Hybrid Pixel Array Detector'
_diffrn_detector_area_resol_mean 10.0000
_diffrn_detector_type HyPix
_diffrn_measured_fraction_theta_full 0.984
_diffrn_measured_fraction_theta_max 0.985
_diffrn_measurement_details
;
List of Runs (angles in degrees, time in seconds):

  # Type    Start    End  Width  t~exp~   \w     \q     \k     \f   Frames
#--------------------------------------------------------------------------
  1  \w     -1.00  60.00   0.50   40.00    --   17.84-107.00 -58.00  122
  2  \w     42.00  96.00   0.50   40.00    --   17.84 178.00 -30.00  108
  3  \w    -62.00   3.00   0.50   40.00    --   17.84 -19.00 150.00  130
  4  \w    -95.00 -51.00   0.50   40.00    --  -18.23 -38.00 120.00   88
  5  \w    -11.00  41.00   0.50   40.00    --   17.84  77.00-180.00  104
  6  \w    -11.00  41.00   0.50   40.00    --   17.84  77.00  60.00  104
  7  \w    -59.00  20.00   0.50   40.00    --   17.84 -38.00  60.00  158
  8  \w    -95.00   5.00   0.50   40.00    --  -18.23 -38.00  90.00  200
  9  \w    -95.00   4.00   0.50   40.00    --  -18.23 -38.00 120.00  198
 10  \w    -26.00   4.00   0.50   40.00    --  -18.23 -38.00 120.00   60
 11  \w    -44.00 -17.00   0.50   40.00    --  -18.23  77.00 -90.00   54
 12  \w    -35.00   4.00   0.50   40.00    --  -18.23  81.00 -50.57   78
 13  \w    -34.00   5.00   0.50   40.00    --  -18.23 -77.00  30.00   78
;
_diffrn_measurement_device 'four-circle diffractometer'
_diffrn_measurement_device_type 'XtaLAB Synergy, Dualflex, HyPix'
_diffrn_measurement_method '\w scans'
_diffrn_orient_matrix_type 'CrysAlisPro convention (1999,Acta A55,543-557)'
_diffrn_orient_matrix_UB_11 -0.0370834000
_diffrn_orient_matrix_UB_12 0.0077293000
_diffrn_orient_matrix_UB_13 -0.0017858000
_diffrn_orient_matrix_UB_21 0.0058070000
_diffrn_orient_matrix_UB_22 -0.0197258000
_diffrn_orient_matrix_UB_23 0.0292740000
_diffrn_orient_matrix_UB_31 0.0093687000
_diffrn_orient_matrix_UB_32 0.0429862000
_diffrn_orient_matrix_UB_33 0.0137209000
_diffrn_radiation_monochromator mirror
_diffrn_radiation_probe x-ray
_diffrn_radiation_type 'Mo K\a'
_diffrn_radiation_wavelength 0.71073
_diffrn_reflns_av_unetI/netI 0.0416
_diffrn_reflns_Laue_measured_fraction_full 0.984
_diffrn_reflns_Laue_measured_fraction_max 0.985
_diffrn_reflns_limit_h_max 27
_diffrn_reflns_limit_h_min -27
_diffrn_reflns_limit_k_max 21
_diffrn_reflns_limit_k_min -21
_diffrn_reflns_limit_l_max 32
_diffrn_reflns_limit_l_min -32
_diffrn_reflns_number 29748
_diffrn_reflns_point_group_measured_fraction_full 0.984
_diffrn_reflns_point_group_measured_fraction_max 0.985
_diffrn_reflns_theta_full 30.629
_diffrn_reflns_theta_max 30.629
_diffrn_reflns_theta_min 2.545
_diffrn_source 'micro-focus sealed X-ray tube'
_diffrn_source_type 'PhotonJet (Mo) X-ray Source'
_exptl_absorpt_coefficient_mu 0.754
_exptl_absorpt_correction_T_max 1.000
_exptl_absorpt_correction_T_min 0.399
_exptl_absorpt_correction_type gaussian
_exptl_absorpt_process_details
;
CrysAlisPro 1.171.42.71a (Rigaku Oxford Diffraction, 2022)
Numerical absorption correction based on gaussian integration over
a multifaceted crystal model
Empirical absorption correction using spherical harmonics,
implemented in SCALE3 ABSPACK scaling algorithm.
;
_exptl_crystal_colour blue
_exptl_crystal_colour_primary blue
_exptl_crystal_density_diffrn 1.327
_exptl_crystal_description prism
_exptl_crystal_F_000 2576
_exptl_crystal_size_max 0.262
_exptl_crystal_size_mid 0.162
_exptl_crystal_size_min 0.123
_refine_diff_density_max 2.057
_refine_diff_density_min -0.795
_refine_diff_density_rms 0.125
_refine_ls_extinction_method none
_refine_ls_goodness_of_fit_ref 1.076
_refine_ls_hydrogen_treatment constr
_refine_ls_matrix_type full
_refine_ls_number_parameters 506
_refine_ls_number_reflns 29748
_refine_ls_number_restraints 0
_refine_ls_restrained_S_all 1.076
_refine_ls_R_factor_all 0.1418
_refine_ls_R_factor_gt 0.1000
_refine_ls_shift/su_max 0.000
_refine_ls_shift/su_mean 0.000
_refine_ls_structure_factor_coef Fsqd
_refine_ls_weighting_details 'w=1/[\s^2^(Fo^2^)+(0.1421P)^2^+11.6678P] where P=(Fo^2^+2Fc^2^)/3'
_refine_ls_weighting_scheme calc
_refine_ls_wR_factor_gt 0.2859
_refine_ls_wR_factor_ref 0.3179
_reflns_Friedel_coverage 0.000
_reflns_number_gt 19494
_reflns_number_total 29748
_reflns_threshold_expression 'I > 2\s(I)'
_twin_special_details
;
Component 2 rotated by -179.9841\% 
around [1.00 -0.00 0.00] (reciprocal) or [0.97 0.00 0.24] (direct)
;
_cod_data_source_file d4dt02085e2.cif
_cod_data_source_block cs2947_CCDC1
_cod_depositor_comments 'Adding full bibliography for 7716813--7716817.cif.'
_cod_original_formula_sum 'C60.50 H60.50 Cu2 N5.50 O15.50'
_cod_database_code 7716817
_chemical_oxdiff_formula 'C60.5 H60.5 Cu2 N5.5 O15.5'
_chemical_oxdiff_usercomment 'Trevor Makal (LJE 01 76 2)'
_shelx_space_group_comment
;
The symmetry employed for this shelxl refinement is uniquely defined
by the following loop, which should always be used as a source of
symmetry information in preference to the above space-group names.
They are only intended as comments.
;
_olex2_refinement_description
;
1. Twinned data refinement
 Scales: 0.516(2)
 0.484(2)
2. Fixed Uiso
 At 1.2 times of:
  All C(H) groups
3.a Aromatic/amide H refined with riding coordinates:
 C3(H3), C4(H4), C5(H5), C6(H6), C10(H10), C11(H11), C12(H12), C13(H13),
 C16(H16), C18(H18), C20(H20), C25(H25), C26(H26), C27(H27), C28(H28), C32(H32),
  C33(H33), C34(H34), C35(H35), C38(H38), C40(H40), C42(H42)
;
_smtbx_masks_special_details
;
A solvent mask was calculated and 893 electrons were 
found in a volume of 3665\%A^3^ in 1 void per unit cell. 
This is consistent with the presence of 
5.5[C3H7NO] per unit cell 
which account for 880 electrons 
per unit cell.
;
_smtbx_masks_void_probe_radius 1.1
_smtbx_masks_void_truncation_radius 1.2
_shelx_shelxl_version_number 2018/3
_olex2_date_sample_data_collection 2022-11-30
_olex2_date_sample_submission 2022-11-03
_olex2_submission_original_sample_id 'LJE 01 76 2'
_olex2_submission_special_instructions 'No special instructions were received'
_oxdiff_exptl_absorpt_empirical_details
;
Empirical correction (ABSPACK) includes:
- Absorption correction using spherical harmonics
- Frame scaling
;
_oxdiff_exptl_absorpt_empirical_full_max 1.416
_oxdiff_exptl_absorpt_empirical_full_min 0.745
_oxdiff_twin_integration_method simultaneous
_oxdiff_twin_items 2

loop_
_space_group_symop_operation_xyz
'x, y, z'
'-x, y, -z+1/2'
'-x, -y, -z'
'x, -y, z-1/2'

loop_
_atom_site_label
_atom_site_type_symbol
_atom_site_fract_x
_atom_site_fract_y
_atom_site_fract_z
_atom_site_U_iso_or_equiv
_atom_site_adp_type
_atom_site_occupancy
_atom_site_site_symmetry_order
_atom_site_calc_flag
_atom_site_refinement_flags_posn
_atom_site_refinement_flags_adp
_atom_site_refinement_flags_occupancy
_atom_site_disorder_assembly
_atom_site_disorder_group
Cu1 Cu -0.05336(4) 0.49433(3) 0.27548(5) 0.02410(19) Uani 1 1 d . . . . .
Cu2 Cu -0.05360(4) 0.00019(3) 0.44795(5) 0.0270(2) Uani 1 1 d . . . . .
O1 O 0.1038(2) 0.4084(3) 0.2874(3) 0.0369(11) Uani 1 1 d . . . . .
O2 O 0.0066(2) 0.3936(2) 0.3226(2) 0.0344(9) Uani 1 1 d . . . . .
O3 O 0.0097(2) 0.0866(3) 0.4231(3) 0.0432(12) Uani 1 1 d . . . . .
O4 O 0.1019(2) 0.0837(3) 0.5115(3) 0.0396(12) Uani 1 1 d . . . . .
O5 O 0.9047(2) 0.4092(3) 0.7159(3) 0.0381(11) Uani 1 1 d . . . . .
O6 O 0.9930(3) 0.4170(2) 0.6700(3) 0.0391(10) Uani 1 1 d . . . . .
O7 O 0.9975(3) 0.1019(3) 0.5709(3) 0.0408(11) Uani 1 1 d . . . . .
O8 O 0.9049(2) 0.0983(3) 0.4839(3) 0.0352(10) Uani 1 1 d . . . . .
O9 O -0.1378(4) -0.0023(2) 0.3625(3) 0.0529(16) Uani 1 1 d . . . . .
O12 O -0.1356(3) 0.4821(4) 0.3211(4) 0.0647(17) Uani 1 1 d . . . . .
C1 C 0.4635(2) 0.2466(4) 0.4893(5) 0.0313(9) Uani 1 1 d . . . . .
C2 C 0.4274(2) 0.2337(3) 0.4267(2) 0.0317(10) Uani 1 1 d . . . . .
C3 C 0.4661(3) 0.2202(4) 0.3827(3) 0.0408(12) Uani 1 1 d . . . . .
H3 H 0.517916 0.221345 0.395613 0.049 Uiso 1 1 calc R U . . .
C4 C 0.4310(3) 0.2064(4) 0.3249(3) 0.0516(15) Uani 1 1 d . . . . .
H4 H 0.457986 0.198294 0.296546 0.062 Uiso 1 1 calc R U . . .
C5 C 0.3528(4) 0.2031(4) 0.3034(3) 0.0552(16) Uani 1 1 d . . . . .
H5 H 0.328393 0.192049 0.261420 0.066 Uiso 1 1 calc R U . . .
C6 C 0.3135(3) 0.2162(4) 0.3438(3) 0.0430(13) Uani 1 1 d . . . . .
H6 H 0.261701 0.213940 0.329693 0.052 Uiso 1 1 calc R U . . .
C7 C 0.3482(2) 0.2324(3) 0.4045(3) 0.0388(12) Uani 1 1 d . . . . .
C8 C 0.3080(2) 0.2459(4) 0.4499(5) 0.0363(11) Uani 1 1 d . . . . .
C9 C 0.3452(3) 0.2602(3) 0.5104(3) 0.0348(11) Uani 1 1 d . . . . .
C10 C 0.3095(3) 0.2793(3) 0.5559(3) 0.0469(14) Uani 1 1 d . . . . .
H10 H 0.257727 0.283366 0.543264 0.056 Uiso 1 1 calc R U . . .
C11 C 0.3458(3) 0.2921(4) 0.6165(3) 0.0479(14) Uani 1 1 d . . . . .
H11 H 0.319308 0.302934 0.644881 0.058 Uiso 1 1 calc R U . . .
C12 C 0.4220(3) 0.2891(4) 0.6364(3) 0.0480(14) Uani 1 1 d . . . . .
H12 H 0.447896 0.298122 0.678247 0.058 Uiso 1 1 calc R U . . .
C13 C 0.4585(3) 0.2729(4) 0.5946(3) 0.0467(14) Uani 1 1 d . . . . .
H13 H 0.510268 0.270569 0.608683 0.056 Uiso 1 1 calc R U . . .
C14 C 0.4234(3) 0.2594(3) 0.5308(3) 0.0379(12) Uani 1 1 d . . . . .
C15 C 0.2272(2) 0.2430(4) 0.4279(5) 0.0387(14) Uani 1 1 d . . . . .
C16 C 0.1871(3) 0.3061(4) 0.3826(4) 0.0457(18) Uani 1 1 d . . . . .
H16 H 0.211717 0.347185 0.363630 0.055 Uiso 1 1 calc R U . . .
C17 C 0.1121(3) 0.3054(4) 0.3672(4) 0.0404(16) Uani 1 1 d . . . . .
C18 C 0.0730(2) 0.2412(4) 0.3878(4) 0.0344(13) Uani 1 1 d . . . . .
H18 H 0.021362 0.238652 0.371868 0.041 Uiso 1 1 calc R U . . .
C19 C 0.1114(3) 0.1784(4) 0.4336(4) 0.0351(14) Uani 1 1 d . . . . .
C20 C 0.1888(3) 0.1811(4) 0.4523(3) 0.0326(13) Uani 1 1 d . . . . .
H20 H 0.215131 0.139417 0.482326 0.039 Uiso 1 1 calc R U . . .
C21 C 0.0713(3) 0.3758(4) 0.3220(4) 0.0389(16) Uani 1 1 d . . . . .
C22 C 0.0718(3) 0.1123(4) 0.4588(3) 0.0347(14) Uani 1 1 d . . . . .
C23 C 0.5448(2) 0.2492(4) 0.5081(4) 0.0276(9) Uani 1 1 d . . . . .
C24 C 0.5851(2) 0.1735(3) 0.5374(2) 0.0335(10) Uani 1 1 d . . . . .
C25 C 0.5483(3) 0.0924(3) 0.5483(3) 0.0429(13) Uani 1 1 d . . . . .
H25 H 0.496463 0.090795 0.536014 0.051 Uiso 1 1 calc R U . . .
C26 C 0.5866(4) 0.0180(4) 0.5760(4) 0.0441(15) Uani 1 1 d . . . . .
H26 H 0.561354 -0.035095 0.581273 0.053 Uiso 1 1 calc R U . . .
C27 C 0.6628(3) 0.0202(4) 0.5965(3) 0.0422(14) Uani 1 1 d . . . . .
H27 H 0.689117 -0.031605 0.615600 0.051 Uiso 1 1 calc R U . . .
C28 C 0.6999(3) 0.0971(3) 0.5890(3) 0.0391(12) Uani 1 1 d . . . . .
H28 H 0.751574 0.098355 0.604849 0.047 Uiso 1 1 calc R U . . .
C29 C 0.6628(2) 0.1746(3) 0.5583(2) 0.0299(10) Uani 1 1 d . . . . .
C30 C 0.6995(2) 0.2533(4) 0.5488(5) 0.0309(9) Uani 1 1 d . . . . .
C31 C 0.6611(2) 0.3298(3) 0.5200(2) 0.0341(11) Uani 1 1 d . . . . .
C32 C 0.6969(3) 0.4098(3) 0.5098(3) 0.0366(11) Uani 1 1 d . . . . .
H32 H 0.748669 0.411888 0.522359 0.044 Uiso 1 1 calc R U . . .
C33 C 0.6589(4) 0.4826(4) 0.4829(4) 0.0446(16) Uani 1 1 d . . . . .
H33 H 0.684237 0.534819 0.476145 0.053 Uiso 1 1 calc R U . . .
C34 C 0.5815(4) 0.4827(4) 0.4643(4) 0.0475(18) Uani 1 1 d . . . . .
H34 H 0.555424 0.535162 0.446117 0.057 Uiso 1 1 calc R U . . .
C35 C 0.5440(3) 0.4066(3) 0.4727(3) 0.0400(12) Uani 1 1 d . . . . .
H35 H 0.492135 0.406702 0.459394 0.048 Uiso 1 1 calc R U . . .
C36 C 0.5824(2) 0.3272(3) 0.5012(2) 0.0321(10) Uani 1 1 d . . . . .
C37 C 0.7809(2) 0.2547(4) 0.5683(5) 0.0335(10) Uani 1 1 d . . . . .
C38 C 0.8194(3) 0.3155(4) 0.6140(4) 0.0375(15) Uani 1 1 d . . . . .
H38 H 0.793964 0.354723 0.633479 0.045 Uiso 1 1 calc R U . . .
C39 C 0.8943(3) 0.3170(4) 0.6298(4) 0.0367(15) Uani 1 1 d . . . . .
C40 C 0.9337(2) 0.2586(4) 0.6067(4) 0.0355(11) Uani 1 1 d . . . . .
H40 H 0.985522 0.260402 0.620419 0.043 Uiso 1 1 calc R U . . .
C41 C 0.8970(3) 0.1951(4) 0.5622(4) 0.0329(13) Uani 1 1 d . . . . .
C42 C 0.8186(3) 0.1962(3) 0.5429(3) 0.0288(12) Uani 1 1 d . . . . .
H42 H 0.792668 0.155546 0.511876 0.035 Uiso 1 1 calc R U . . .
C43 C 0.9337(3) 0.3880(4) 0.6757(3) 0.0332(14) Uani 1 1 d . . . . .
C44 C 0.9364(3) 0.1272(3) 0.5372(3) 0.0295(12) Uani 1 1 d . . . . .

loop_
_atom_site_aniso_label
_atom_site_aniso_U_11
_atom_site_aniso_U_22
_atom_site_aniso_U_33
_atom_site_aniso_U_23
_atom_site_aniso_U_13
_atom_site_aniso_U_12
Cu1 0.0131(3) 0.0204(3) 0.0354(5) -0.00103(18) 0.0020(5) -0.00065(14)
Cu2 0.0143(3) 0.0277(4) 0.0354(5) -0.00029(16) 0.0016(6) 0.00008(14)
O1 0.0208(17) 0.0363(19) 0.049(3) 0.0122(18) 0.0037(18) 0.0060(14)
O2 0.0246(17) 0.0305(16) 0.047(2) 0.0075(16) 0.0081(16) 0.0034(14)
O3 0.0192(18) 0.0401(19) 0.066(3) 0.012(2) 0.0061(19) -0.0018(14)
O4 0.0245(18) 0.0321(18) 0.057(3) 0.0110(18) 0.003(2) -0.0031(14)
O5 0.0272(19) 0.0368(19) 0.050(3) -0.0099(19) 0.011(2) -0.0072(15)
O6 0.0231(18) 0.0399(18) 0.055(3) -0.0140(19) 0.0129(18) -0.0074(15)
O7 0.0236(16) 0.0441(19) 0.048(3) -0.0151(18) -0.0003(18) 0.0091(16)
O8 0.0235(17) 0.0327(17) 0.047(3) -0.0063(18) 0.0058(18) 0.0034(14)
O9 0.041(3) 0.074(4) 0.036(3) 0.0024(16) 0.000(3) 0.0092(16)
O12 0.020(2) 0.109(4) 0.067(5) -0.013(3) 0.016(3) -0.007(2)
C1 0.0184(17) 0.0265(18) 0.046(3) 0.0041(17) 0.004(3) 0.002(2)
C2 0.024(2) 0.029(2) 0.039(3) 0.0078(18) 0.0053(19) 0.0001(15)
C3 0.029(2) 0.053(3) 0.038(3) 0.000(2) 0.007(2) 0.003(2)
C4 0.045(3) 0.061(4) 0.050(4) 0.002(3) 0.016(3) 0.002(3)
C5 0.054(4) 0.056(3) 0.047(4) 0.000(3) 0.001(3) 0.001(3)
C6 0.036(3) 0.044(3) 0.041(3) 0.008(2) -0.001(2) -0.003(2)
C7 0.022(2) 0.030(2) 0.058(4) 0.007(2) 0.003(2) 0.0012(16)
C8 0.0205(17) 0.028(2) 0.060(4) 0.016(2) 0.010(3) 0.004(2)
C9 0.025(2) 0.032(2) 0.050(3) 0.003(2) 0.014(2) 0.0038(16)
C10 0.029(2) 0.035(2) 0.082(5) 0.011(3) 0.024(3) -0.0010(19)
C11 0.049(3) 0.046(3) 0.061(4) 0.007(3) 0.035(3) 0.005(2)
C12 0.058(4) 0.049(3) 0.042(3) 0.001(2) 0.022(3) 0.001(3)
C13 0.034(3) 0.045(3) 0.057(4) 0.001(3) 0.007(3) -0.006(2)
C14 0.025(2) 0.028(2) 0.055(4) 0.004(2) 0.002(2) -0.0021(16)
C15 0.0172(17) 0.031(2) 0.059(4) 0.012(2) -0.003(3) 0.0026(18)
C16 0.026(3) 0.037(3) 0.072(5) 0.020(3) 0.010(3) 0.007(2)
C17 0.020(2) 0.031(2) 0.064(4) 0.023(3) 0.002(2) 0.0072(18)
C18 0.0218(18) 0.036(3) 0.045(4) 0.009(2) 0.010(2) 0.0056(19)
C19 0.019(2) 0.031(2) 0.049(4) 0.008(2) 0.000(2) 0.0032(17)
C20 0.021(2) 0.035(2) 0.042(3) 0.018(2) 0.010(2) 0.0079(18)
C21 0.030(3) 0.024(2) 0.057(4) 0.010(2) 0.004(3) 0.0025(18)
C22 0.014(2) 0.035(2) 0.053(4) 0.002(2) 0.006(2) 0.0036(17)
C23 0.0190(15) 0.0261(17) 0.034(3) -0.0023(15) 0.003(3) -0.002(2)
C24 0.028(2) 0.0245(19) 0.042(3) -0.0020(18) 0.001(2) -0.0020(15)
C25 0.026(2) 0.036(2) 0.059(4) 0.000(2) 0.000(2) -0.0086(18)
C26 0.043(3) 0.033(2) 0.047(4) 0.009(3) -0.002(3) 0.001(3)
C27 0.039(3) 0.036(2) 0.044(4) 0.005(3) 0.000(3) 0.005(3)
C28 0.024(2) 0.034(2) 0.052(3) -0.004(2) 0.001(2) -0.0011(17)
C29 0.024(2) 0.0270(19) 0.038(3) -0.0029(17) 0.0069(19) 0.0008(15)
C30 0.0142(15) 0.0259(18) 0.051(3) -0.0054(17) 0.007(3) -0.0029(19)
C31 0.027(2) 0.028(2) 0.047(3) -0.0016(19) 0.011(2) 0.0004(16)
C32 0.029(2) 0.034(2) 0.051(3) -0.004(2) 0.019(2) -0.0064(17)
C33 0.043(3) 0.0281(19) 0.070(5) 0.002(3) 0.028(3) 0.001(2)
C34 0.039(3) 0.039(2) 0.072(5) 0.020(3) 0.029(3) 0.013(3)
C35 0.030(2) 0.028(2) 0.063(4) 0.000(2) 0.015(2) 0.0065(17)
C36 0.0142(18) 0.036(2) 0.044(3) 0.0074(19) 0.0068(19) 0.0012(15)
C37 0.0188(16) 0.0253(19) 0.053(3) -0.0028(18) 0.005(3) -0.0016(18)
C38 0.020(2) 0.034(2) 0.056(4) -0.007(2) 0.007(2) -0.0069(18)
C39 0.024(2) 0.028(2) 0.053(4) -0.014(2) 0.004(2) -0.0057(18)
C40 0.0209(17) 0.031(2) 0.053(3) -0.011(2) 0.009(3) -0.0052(18)
C41 0.019(2) 0.030(2) 0.047(3) -0.002(2) 0.007(2) -0.0037(17)
C42 0.023(2) 0.026(2) 0.038(3) -0.002(2) 0.009(2) -0.0038(16)
C43 0.022(2) 0.028(2) 0.042(3) -0.007(2) -0.003(2) -0.0026(17)
C44 0.019(2) 0.026(2) 0.041(3) -0.001(2) 0.005(2) -0.0014(16)

loop_
_atom_type_symbol
_atom_type_description
_atom_type_scat_dispersion_real
_atom_type_scat_dispersion_imag
_atom_type_scat_source
C C 0.0033 0.0016 'International Tables Vol C Tables 4.2.6.8 and 6.1.1.4'
H H 0.0000 0.0000 'International Tables Vol C Tables 4.2.6.8 and 6.1.1.4'
Cu Cu 0.3201 1.2651 'International Tables Vol C Tables 4.2.6.8 and 6.1.1.4'
N N 0.0061 0.0033 'International Tables Vol C Tables 4.2.6.8 and 6.1.1.4'
O O 0.0106 0.0060 'International Tables Vol C Tables 4.2.6.8 and 6.1.1.4'

loop_
_exptl_crystal_face_index_h
_exptl_crystal_face_index_k
_exptl_crystal_face_index_l
_exptl_crystal_face_perp_dist
3 0 -5 0.0770
-3 0 5 0.0460
4 3 3 0.0811
-4 -3 -3 0.0811
6 -3 -3 0.1079
-6 3 3 0.1079
-1 3 -5 0.1232
-4 -1 -2 0.0886
-2 -5 -3 0.1046
0 0 -5 0.0702
-5 -5 4 0.0849
0 -1 5 0.0847
-1 -3 -5 0.0810
5 -2 1 0.1013
-5 2 -1 0.1013
-4 -15 22 0.0996
-1 5 0 0.1451
3 -3 5 0.0872

loop_
_geom_angle_atom_site_label_1
_geom_angle_atom_site_label_2
_geom_angle_atom_site_label_3
_geom_angle
_geom_angle_site_symmetry_1
_geom_angle_site_symmetry_3
_geom_angle_publ_flag
O1 Cu1 Cu1 87.34(16) 2 2 ?
O1 Cu1 O2 89.61(19) 2 . ?
O1 Cu1 O5 87.1(3) 2 4_465 ?
O1 Cu1 O12 91.7(2) 2 . ?
O2 Cu1 Cu1 80.83(15) . 2 ?
O2 Cu1 O12 93.6(2) . . ?
O5 Cu1 Cu1 84.56(15) 4_465 2 ?
O5 Cu1 O2 165.2(2) 4_465 . ?
O5 Cu1 O12 100.9(2) 4_465 . ?
O6 Cu1 Cu1 83.77(15) 3_666 2 ?
O6 Cu1 O1 170.9(2) 3_666 2 ?
O6 Cu1 O2 91.0(2) 3_666 . ?
O6 Cu1 O5 90.0(2) 3_666 4_465 ?
O6 Cu1 O12 97.4(2) 3_666 . ?
O12 Cu1 Cu1 174.38(18) . 2 ?
O3 Cu2 Cu2 83.08(17) . 3_556 ?
O3 Cu2 O7 90.6(2) . 3_656 ?
O3 Cu2 O9 96.4(2) . . ?
O4 Cu2 Cu2 85.48(15) 3_556 3_556 ?
O4 Cu2 O3 168.5(2) 3_556 . ?
O4 Cu2 O7 89.1(2) 3_556 3_656 ?
O4 Cu2 O8 87.7(2) 3_556 1_455 ?
O4 Cu2 O9 95.1(2) 3_556 . ?
O7 Cu2 Cu2 82.34(16) 3_656 3_556 ?
O7 Cu2 O9 95.7(2) 3_656 . ?
O8 Cu2 Cu2 85.81(15) 1_455 3_556 ?
O8 Cu2 O3 90.2(2) 1_455 . ?
O8 Cu2 O7 167.9(2) 1_455 3_656 ?
O8 Cu2 O9 96.2(2) 1_455 . ?
O9 Cu2 Cu2 177.96(19) . 3_556 ?
C21 O1 Cu1 119.4(4) . 2 ?
C21 O2 Cu1 123.8(4) . . ?
C22 O3 Cu2 123.1(5) . . ?
C22 O4 Cu2 122.1(4) . 3_556 ?
C43 O5 Cu1 120.7(4) . 4_666 ?
C43 O6 Cu1 123.2(5) . 3_666 ?
C44 O7 Cu2 124.4(4) . 3_656 ?
C44 O8 Cu2 121.4(4) . 1_655 ?
C2 C1 C23 117.0(10) . . ?
C14 C1 C2 120.3(4) . . ?
C14 C1 C23 122.7(10) . . ?
C1 C2 C3 122.2(5) . . ?
C1 C2 C7 120.4(5) . . ?
C3 C2 C7 117.4(5) . . ?
C2 C3 H3 119.5 . . ?
C4 C3 C2 120.9(5) . . ?
C4 C3 H3 119.5 . . ?
C3 C4 H4 119.2 . . ?
C3 C4 C5 121.5(6) . . ?
C5 C4 H4 119.2 . . ?
C4 C5 H5 120.2 . . ?
C6 C5 C4 119.5(6) . . ?
C6 C5 H5 120.2 . . ?
C5 C6 H6 119.7 . . ?
C5 C6 C7 120.7(5) . . ?
C7 C6 H6 119.7 . . ?
C2 C7 C8 117.5(5) . . ?
C6 C7 C2 120.0(5) . . ?
C6 C7 C8 122.5(5) . . ?
C7 C8 C15 117.9(8) . . ?
C9 C8 C7 120.4(4) . . ?
C9 C8 C15 121.7(8) . . ?
C8 C9 C10 123.1(5) . . ?
C8 C9 C14 120.5(5) . . ?
C14 C9 C10 116.4(5) . . ?
C9 C10 H10 118.2 . . ?
C11 C10 C9 123.6(5) . . ?
C11 C10 H10 118.2 . . ?
C10 C11 H11 120.2 . . ?
C10 C11 C12 119.7(5) . . ?
C12 C11 H11 120.2 . . ?
C11 C12 H12 120.6 . . ?
C13 C12 C11 118.9(6) . . ?
C13 C12 H12 120.6 . . ?
C12 C13 H13 118.1 . . ?
C12 C13 C14 123.9(5) . . ?
C14 C13 H13 118.1 . . ?
C1 C14 C9 120.9(5) . . ?
C1 C14 C13 121.7(5) . . ?
C13 C14 C9 117.4(5) . . ?
C16 C15 C8 120.6(7) . . ?
C20 C15 C8 120.6(7) . . ?
C20 C15 C16 118.8(4) . . ?
C15 C16 H16 120.8 . . ?
C17 C16 C15 118.4(7) . . ?
C17 C16 H16 120.8 . . ?
C16 C17 C18 123.5(6) . . ?
C16 C17 C21 117.4(6) . . ?
C18 C17 C21 119.0(5) . . ?
C17 C18 H18 120.5 . . ?
C17 C18 C19 119.0(4) . . ?
C19 C18 H18 120.5 . . ?
C18 C19 C22 120.7(5) . . ?
C20 C19 C18 117.9(6) . . ?
C20 C19 C22 121.3(5) . . ?
C15 C20 C19 121.9(5) . . ?
C15 C20 H20 119.0 . . ?
C19 C20 H20 119.0 . . ?
O1 C21 O2 127.1(6) . . ?
O1 C21 C17 116.6(6) . . ?
O2 C21 C17 116.3(6) . . ?
O3 C22 C19 116.1(6) . . ?
O4 C22 O3 126.1(6) . . ?
O4 C22 C19 117.8(5) . . ?
C24 C23 C1 119.7(5) . . ?
C36 C23 C1 121.4(4) . . ?
C36 C23 C24 118.8(4) . . ?
C23 C24 C25 120.7(4) . . ?
C23 C24 C29 121.5(4) . . ?
C29 C24 C25 117.7(4) . . ?
C24 C25 H25 119.3 . . ?
C26 C25 C24 121.4(5) . . ?
C26 C25 H25 119.3 . . ?
C25 C26 H26 119.9 . . ?
C25 C26 C27 120.2(6) . . ?
C27 C26 H26 119.9 . . ?
C26 C27 H27 119.9 . . ?
C28 C27 C26 120.3(5) . . ?
C28 C27 H27 119.9 . . ?
C27 C28 H28 119.2 . . ?
C27 C28 C29 121.7(5) . . ?
C29 C28 H28 119.2 . . ?
C28 C29 C24 118.6(4) . . ?
C30 C29 C24 118.6(4) . . ?
C30 C29 C28 122.8(4) . . ?
C29 C30 C37 119.5(5) . . ?
C31 C30 C29 121.4(3) . . ?
C31 C30 C37 119.1(5) . . ?
C30 C31 C32 122.5(4) . . ?
C30 C31 C36 118.5(4) . . ?
C32 C31 C36 119.1(4) . . ?
C31 C32 H32 119.3 . . ?
C33 C32 C31 121.4(5) . . ?
C33 C32 H32 119.3 . . ?
C32 C33 H33 119.5 . . ?
C32 C33 C34 121.1(6) . . ?
C34 C33 H33 119.5 . . ?
C33 C34 H34 120.0 . . ?
C35 C34 C33 120.0(5) . . ?
C35 C34 H34 120.0 . . ?
C34 C35 H35 119.6 . . ?
C34 C35 C36 120.8(5) . . ?
C36 C35 H35 119.6 . . ?
C23 C36 C31 121.2(4) . . ?
C23 C36 C35 121.0(4) . . ?
C35 C36 C31 117.7(4) . . ?
C38 C37 C30 120.2(7) . . ?
C42 C37 C30 120.3(7) . . ?
C42 C37 C38 119.5(4) . . ?
C37 C38 H38 120.6 . . ?
C39 C38 C37 118.8(7) . . ?
C39 C38 H38 120.6 . . ?
C38 C39 C43 117.4(6) . . ?
C40 C39 C38 123.3(6) . . ?
C40 C39 C43 119.3(5) . . ?
C39 C40 H40 120.4 . . ?
C39 C40 C41 119.3(4) . . ?
C41 C40 H40 120.4 . . ?
C40 C41 C42 117.9(6) . . ?
C40 C41 C44 122.1(5) . . ?
C42 C41 C44 119.9(5) . . ?
C37 C42 C41 121.0(6) . . ?
C37 C42 H42 119.5 . . ?
C41 C42 H42 119.5 . . ?
O5 C43 O6 127.4(6) . . ?
O5 C43 C39 116.4(5) . . ?
O6 C43 C39 116.2(6) . . ?
O7 C44 O8 125.7(6) . . ?
O7 C44 C41 117.3(6) . . ?
O8 C44 C41 116.9(5) . . ?

loop_
_geom_bond_atom_site_label_1
_geom_bond_atom_site_label_2
_geom_bond_distance
_geom_bond_site_symmetry_2
_geom_bond_publ_flag
Cu1 Cu1 2.6412(19) 2 ?
Cu1 O1 1.949(5) 2 ?
Cu1 O2 1.992(4) . ?
Cu1 O5 1.973(5) 4_465 ?
Cu1 O6 1.940(5) 3_666 ?
Cu1 O12 2.143(7) . ?
Cu2 Cu2 2.6464(19) 3_556 ?
Cu2 O3 1.961(5) . ?
Cu2 O4 1.942(5) 3_556 ?
Cu2 O7 1.974(4) 3_656 ?
Cu2 O8 1.951(5) 1_455 ?
Cu2 O9 2.137(7) . ?
O1 C21 1.241(9) . ?
O2 C21 1.274(8) . ?
O3 C22 1.286(7) . ?
O4 C22 1.247(9) . ?
O5 C43 1.249(9) . ?
O6 C43 1.259(8) . ?
O7 C44 1.255(7) . ?
O8 C44 1.265(8) . ?
C1 C2 1.409(11) . ?
C1 C14 1.401(11) . ?
C1 C23 1.491(6) . ?
C2 C3 1.432(8) . ?
C2 C7 1.453(6) . ?
C3 H3 0.9500 . ?
C3 C4 1.312(8) . ?
C4 H4 0.9500 . ?
C4 C5 1.435(9) . ?
C5 H5 0.9500 . ?
C5 C6 1.370(9) . ?
C6 H6 0.9500 . ?
C6 C7 1.372(8) . ?
C7 C8 1.481(12) . ?
C8 C9 1.374(12) . ?
C8 C15 1.481(6) . ?
C9 C10 1.435(8) . ?
C9 C14 1.435(6) . ?
C10 H10 0.9500 . ?
C10 C11 1.368(9) . ?
C11 H11 0.9500 . ?
C11 C12 1.397(9) . ?
C12 H12 0.9500 . ?
C12 C13 1.365(9) . ?
C13 H13 0.9500 . ?
C13 C14 1.429(9) . ?
C15 C16 1.438(10) . ?
C15 C20 1.393(10) . ?
C16 H16 0.9500 . ?
C16 C17 1.376(8) . ?
C17 C18 1.378(9) . ?
C17 C21 1.513(8) . ?
C18 H18 0.9500 . ?
C18 C19 1.430(9) . ?
C19 C20 1.419(7) . ?
C19 C22 1.457(9) . ?
C20 H20 0.9500 . ?
C23 C24 1.412(7) . ?
C23 C36 1.394(7) . ?
C24 C25 1.453(6) . ?
C24 C29 1.423(6) . ?
C25 H25 0.9500 . ?
C25 C26 1.369(8) . ?
C26 H26 0.9500 . ?
C26 C27 1.396(9) . ?
C27 H27 0.9500 . ?
C27 C28 1.380(8) . ?
C28 H28 0.9500 . ?
C28 C29 1.420(6) . ?
C29 C30 1.411(7) . ?
C30 C31 1.403(8) . ?
C30 C37 1.490(5) . ?
C31 C32 1.422(6) . ?
C31 C36 1.444(6) . ?
C32 H32 0.9500 . ?
C32 C33 1.343(8) . ?
C33 H33 0.9500 . ?
C33 C34 1.419(9) . ?
C34 H34 0.9500 . ?
C34 C35 1.379(8) . ?
C35 H35 0.9500 . ?
C35 C36 1.436(6) . ?
C37 C38 1.411(10) . ?
C37 C42 1.365(10) . ?
C38 H38 0.9500 . ?
C38 C39 1.375(8) . ?
C39 C40 1.353(9) . ?
C39 C43 1.521(8) . ?
C40 H40 0.9500 . ?
C40 C41 1.411(9) . ?
C41 C42 1.437(7) . ?
C41 C44 1.471(8) . ?
C42 H42 0.9500 . ?

loop_
_geom_torsion_atom_site_label_1
_geom_torsion_atom_site_label_2
_geom_torsion_atom_site_label_3
_geom_torsion_atom_site_label_4
_geom_torsion
_geom_torsion_site_symmetry_1
_geom_torsion_site_symmetry_2
_geom_torsion_site_symmetry_3
_geom_torsion_site_symmetry_4
_geom_torsion_publ_flag
Cu1 O1 C21 O2 -1.8(10) 2 . . . ?
Cu1 O1 C21 C17 176.4(5) 2 . . . ?
Cu1 O2 C21 O1 -10.0(10) . . . . ?
Cu1 O2 C21 C17 171.8(5) . . . . ?
Cu1 O5 C43 O6 5.9(9) 4_666 . . . ?
Cu1 O5 C43 C39 -176.3(4) 4_666 . . . ?
Cu1 O6 C43 O5 -0.8(9) 3_666 . . . ?
Cu1 O6 C43 C39 -178.6(4) 3_666 . . . ?
Cu2 O3 C22 O4 3.9(9) . . . . ?
Cu2 O3 C22 C19 -178.7(4) . . . . ?
Cu2 O4 C22 O3 -5.6(9) 3_556 . . . ?
Cu2 O4 C22 C19 177.1(4) 3_556 . . . ?
Cu2 O7 C44 O8 -7.8(9) 3_656 . . . ?
Cu2 O7 C44 C41 170.8(4) 3_656 . . . ?
Cu2 O8 C44 O7 4.5(9) 1_655 . . . ?
Cu2 O8 C44 C41 -174.2(4) 1_655 . . . ?
C1 C2 C3 C4 178.5(6) . . . . ?
C1 C2 C7 C6 -177.4(5) . . . . ?
C1 C2 C7 C8 0.6(7) . . . . ?
C1 C23 C24 C25 1.3(14) . . . . ?
C1 C23 C24 C29 -177.3(9) . . . . ?
C1 C23 C36 C31 179.3(9) . . . . ?
C1 C23 C36 C35 -3.4(14) . . . . ?
C2 C1 C14 C9 -0.5(8) . . . . ?
C2 C1 C14 C13 -179.8(5) . . . . ?
C2 C1 C23 C24 -103.9(11) . . . . ?
C2 C1 C23 C36 80.6(9) . . . . ?
C2 C3 C4 C5 -0.7(9) . . . . ?
C2 C7 C8 C9 0.8(8) . . . . ?
C2 C7 C8 C15 -178.9(5) . . . . ?
C3 C2 C7 C6 1.8(7) . . . . ?
C3 C2 C7 C8 179.8(5) . . . . ?
C3 C4 C5 C6 1.0(10) . . . . ?
C4 C5 C6 C7 0.1(9) . . . . ?
C5 C6 C7 C2 -1.5(8) . . . . ?
C5 C6 C7 C8 -179.4(5) . . . . ?
C6 C7 C8 C9 178.7(5) . . . . ?
C6 C7 C8 C15 -0.9(8) . . . . ?
C7 C2 C3 C4 -0.7(8) . . . . ?
C7 C8 C9 C10 176.0(5) . . . . ?
C7 C8 C9 C14 -2.0(8) . . . . ?
C7 C8 C15 C16 -60.2(10) . . . . ?
C7 C8 C15 C20 122.0(9) . . . . ?
C8 C9 C10 C11 178.8(5) . . . . ?
C8 C9 C14 C1 1.8(8) . . . . ?
C8 C9 C14 C13 -178.8(5) . . . . ?
C8 C15 C16 C17 -174.8(9) . . . . ?
C8 C15 C20 C19 178.0(8) . . . . ?
C9 C8 C15 C16 120.2(9) . . . . ?
C9 C8 C15 C20 -57.7(10) . . . . ?
C9 C10 C11 C12 1.7(8) . . . . ?
C10 C9 C14 C1 -176.3(5) . . . . ?
C10 C9 C14 C13 3.1(6) . . . . ?
C10 C11 C12 C13 -0.3(8) . . . . ?
C11 C12 C13 C14 0.5(9) . . . . ?
C12 C13 C14 C1 177.4(6) . . . . ?
C12 C13 C14 C9 -2.0(8) . . . . ?
C14 C1 C2 C3 -179.9(5) . . . . ?
C14 C1 C2 C7 -0.7(8) . . . . ?
C14 C1 C23 C24 78.3(8) . . . . ?
C14 C1 C23 C36 -97.2(12) . . . . ?
C14 C9 C10 C11 -3.1(7) . . . . ?
C15 C8 C9 C10 -4.4(9) . . . . ?
C15 C8 C9 C14 177.7(5) . . . . ?
C15 C16 C17 C18 -7.5(14) . . . . ?
C15 C16 C17 C21 176.7(8) . . . . ?
C16 C15 C20 C19 0.1(13) . . . . ?
C16 C17 C18 C19 8.4(14) . . . . ?
C16 C17 C21 O1 23.0(11) . . . . ?
C16 C17 C21 O2 -158.6(8) . . . . ?
C17 C18 C19 C20 -4.7(12) . . . . ?
C17 C18 C19 C22 177.0(6) . . . . ?
C18 C17 C21 O1 -153.0(7) . . . . ?
C18 C17 C21 O2 25.4(11) . . . . ?
C18 C19 C20 C15 0.7(11) . . . . ?
C18 C19 C22 O3 28.8(9) . . . . ?
C18 C19 C22 O4 -153.6(6) . . . . ?
C20 C15 C16 C17 3.1(14) . . . . ?
C20 C19 C22 O3 -149.5(7) . . . . ?
C20 C19 C22 O4 28.1(10) . . . . ?
C21 C17 C18 C19 -175.9(6) . . . . ?
C22 C19 C20 C15 179.0(7) . . . . ?
C23 C1 C2 C3 2.3(7) . . . . ?
C23 C1 C2 C7 -178.6(4) . . . . ?
C23 C1 C14 C9 177.3(4) . . . . ?
C23 C1 C14 C13 -2.0(7) . . . . ?
C23 C24 C25 C26 179.2(7) . . . . ?
C23 C24 C29 C28 178.2(6) . . . . ?
C23 C24 C29 C30 -0.6(10) . . . . ?
C24 C23 C36 C31 3.7(11) . . . . ?
C24 C23 C36 C35 -178.9(6) . . . . ?
C24 C25 C26 C27 2.4(11) . . . . ?
C24 C29 C30 C31 0.8(12) . . . . ?
C24 C29 C30 C37 -177.8(7) . . . . ?
C25 C24 C29 C28 -0.5(8) . . . . ?
C25 C24 C29 C30 -179.2(6) . . . . ?
C25 C26 C27 C28 0.1(12) . . . . ?
C26 C27 C28 C29 -2.8(11) . . . . ?
C27 C28 C29 C24 2.9(8) . . . . ?
C27 C28 C29 C30 -178.4(7) . . . . ?
C28 C29 C30 C31 -177.9(6) . . . . ?
C28 C29 C30 C37 3.5(12) . . . . ?
C29 C24 C25 C26 -2.2(9) . . . . ?
C29 C30 C31 C32 -180.0(6) . . . . ?
C29 C30 C31 C36 1.2(12) . . . . ?
C29 C30 C37 C38 -116.8(9) . . . . ?
C29 C30 C37 C42 62.1(12) . . . . ?
C30 C31 C32 C33 -179.2(8) . . . . ?
C30 C31 C36 C23 -3.5(10) . . . . ?
C30 C31 C36 C35 179.1(7) . . . . ?
C30 C37 C38 C39 -178.2(8) . . . . ?
C30 C37 C42 C41 -178.4(7) . . . . ?
C31 C30 C37 C38 64.6(12) . . . . ?
C31 C30 C37 C42 -116.5(9) . . . . ?
C31 C32 C33 C34 0.9(11) . . . . ?
C32 C31 C36 C23 177.6(6) . . . . ?
C32 C31 C36 C35 0.2(8) . . . . ?
C32 C33 C34 C35 -1.4(13) . . . . ?
C33 C34 C35 C36 1.2(12) . . . . ?
C34 C35 C36 C23 -178.1(7) . . . . ?
C34 C35 C36 C31 -0.6(9) . . . . ?
C36 C23 C24 C25 176.9(6) . . . . ?
C36 C23 C24 C29 -1.7(11) . . . . ?
C36 C31 C32 C33 -0.3(9) . . . . ?
C37 C30 C31 C32 -1.4(12) . . . . ?
C37 C30 C31 C36 179.8(7) . . . . ?
C37 C38 C39 C40 -4.7(13) . . . . ?
C37 C38 C39 C43 175.6(7) . . . . ?
C38 C37 C42 C41 0.5(12) . . . . ?
C38 C39 C40 C41 2.9(14) . . . . ?
C38 C39 C43 O5 33.0(10) . . . . ?
C38 C39 C43 O6 -148.9(7) . . . . ?
C39 C40 C41 C42 0.6(12) . . . . ?
C39 C40 C41 C44 -177.3(6) . . . . ?
C40 C39 C43 O5 -146.6(7) . . . . ?
C40 C39 C43 O6 31.5(10) . . . . ?
C40 C41 C42 C37 -2.3(10) . . . . ?
C40 C41 C44 O7 27.9(9) . . . . ?
C40 C41 C44 O8 -153.3(7) . . . . ?
C42 C37 C38 C39 2.9(13) . . . . ?
C42 C41 C44 O7 -150.0(6) . . . . ?
C42 C41 C44 O8 28.8(9) . . . . ?
C43 C39 C40 C41 -177.4(6) . . . . ?
C44 C41 C42 C37 175.7(7) . . . . ?

loop_
_twin_individual_id
_twin_individual_mass_fraction_refined
_oxdiff_twin_reflns_isolated
_oxdiff_twin_reflns_overlapped
_twin_individual_twin_lattice_type
_twin_individual_twin_matrix_11
_twin_individual_twin_matrix_12
_twin_individual_twin_matrix_13
_twin_individual_twin_matrix_21
_twin_individual_twin_matrix_22
_twin_individual_twin_matrix_23
_twin_individual_twin_matrix_31
_twin_individual_twin_matrix_32
_twin_individual_twin_matrix_33
1 0.516(2) 37317 93622 ref 1.0000 0.0000 0.0000 0.0000 1.0000 0.0000 0.0000 0.0000 1.0000
2 0.484(2) 37382 93622 nmt 0.9991 0.0000 0.4895 -0.0000 -1.0000 0.0002 0.0036 -0.0004 -0.9992

loop_
_exptl_oxdiff_crystal_face_indexfrac_h
_exptl_oxdiff_crystal_face_indexfrac_k
_exptl_oxdiff_crystal_face_indexfrac_l
_exptl_oxdiff_crystal_face_x
_exptl_oxdiff_crystal_face_y
_exptl_oxdiff_crystal_face_z
3.4461 0.0011 -4.9921 -0.1189 -0.1261 -0.0362
-3.4461 -0.0011 4.9921 0.1189 0.1261 0.0362
3.5265 2.9994 3.0170 -0.1130 0.0496 0.2034
-3.5265 -2.9994 -3.0170 0.1130 -0.0496 -0.2034
6.4633 -2.9990 -2.9805 -0.2575 0.0094 -0.1093
-6.4633 2.9990 2.9805 0.2575 -0.0094 0.1093
-0.5500 3.0007 -5.0055 0.0525 -0.2089 0.0552
-4.0160 -0.9997 -2.0170 0.1448 -0.0626 -0.1083
-1.5284 -4.9992 -3.0105 0.0234 0.0016 -0.2705
0.4491 0.0009 -5.0031 -0.0077 -0.1439 -0.0644
-4.9544 -5.0006 3.9836 0.1380 0.1865 -0.2067
-0.4491 -1.0009 5.0027 -0.0000 0.1636 0.0214
-0.5497 -2.9989 -5.0080 0.0061 -0.0906 -0.2028
4.5056 -1.9999 1.0166 -0.1844 0.0954 -0.0298
-4.5056 1.9999 -1.0166 0.1844 -0.0954 0.0298
-3.7737 -15.0032 22.0008 -0.0153 0.9181 -0.3784
-0.9992 4.9996 -0.0016 0.0757 -0.1045 0.2055
2.5480 -3.0006 5.0128 -0.1266 0.2207 -0.0363

loop_
_smtbx_masks_void_nr
_smtbx_masks_void_average_x
_smtbx_masks_void_average_y
_smtbx_masks_void_average_z
_smtbx_masks_void_volume
_smtbx_masks_void_count_electrons
_smtbx_masks_void_content
1 -0.761 -0.386 -0.452 3665.1 893.1 '22 DMF'
